data_7109448
loop_
_publ_author_name
'Shaoguang Zhang'
'Ming Zhan'
'Qian Luo'
'Wen-Xiong Zhang'
'Zhenfeng Xi'

_publ_section_title
;
 Oxidation of C-H bonds to C[double bond, length as m-dash]O bonds by O2
 only or N-oxides and DMSO: synthesis of delta^1^-bipyrrolinones and
 pyrrolino[3,2-b]pyrrolinones from 2,6-diazasemibullvalenes
;
_journal_name_full Chem.Commun.
_journal_page_first 6146
_journal_paper_doi 10.1039/c3cc43061h
_journal_volume 49
_journal_year 2013
_chemical_formula_moiety 'C30 H38 N2 O2'
_chemical_formula_sum 'C30 H38 N2 O2'
_chemical_formula_weight 458.62
_chemical_name_systematic
;
?
;
_space_group_IT_number 14
_symmetry_cell_setting monoclinic
_symmetry_space_group_name_Hall '-P 2ybc'
_symmetry_space_group_name_H-M 'P 1 21/c 1'
_atom_sites_solution_hydrogens geom
_atom_sites_solution_primary direct
_atom_sites_solution_secondary difmap
_audit_creation_method SHELXL-97
_cell_angle_alpha 90.00
_cell_angle_beta 94.34(3)
_cell_angle_gamma 90.00
_cell_formula_units_Z 4
_cell_length_a 11.152(2)
_cell_length_b 31.613(6)
_cell_length_c 7.0253(14)
_cell_measurement_reflns_used 7334
_cell_measurement_temperature 173(2)
_cell_measurement_theta_max 27.4727
_cell_measurement_theta_min 1.8313
_cell_volume 2469.7(8)
_computing_cell_refinement 'CrystalClear (Rigaku Inc., 2008)'
_computing_data_collection 'CrystalClear (Rigaku Inc., 2008)'
_computing_data_reduction 'CrystalClear (Rigaku Inc., 2008)'
_computing_molecular_graphics
;
Mercury: visualization and analysis of crystal structures, C. F. Macrae,
P. R. Edgington, P. McCabe, E. Pidcock, G. P. Shields, R. Taylor,
M. Towler and J. van de Streek, J. Appl. Cryst., 39, 453-457, 2006.
;
_computing_publication_material 'SHELX-97 (Sheldrick, 2008)'
_computing_structure_refinement 'SHELX-97 (Sheldrick, 2008)'
_computing_structure_solution 'SHELX-97 (Sheldrick, 2008)'
_diffrn_ambient_temperature 173(2)
_diffrn_detector_area_resol_mean 28.5714
_diffrn_measured_fraction_theta_full 0.998
_diffrn_measured_fraction_theta_max 0.998
_diffrn_measurement_device_type 'MM007HF + CCD (Saturn724+)'
_diffrn_measurement_method '\w scans at fixed \c = 45\%'
_diffrn_radiation_monochromator Confocal
_diffrn_radiation_source 'Rotating Anode'
_diffrn_radiation_type MoK\a
_diffrn_radiation_wavelength 0.71073
_diffrn_reflns_av_R_equivalents 0.0673
_diffrn_reflns_av_sigmaI/netI 0.0529
_diffrn_reflns_limit_h_max 13
_diffrn_reflns_limit_h_min -13
_diffrn_reflns_limit_k_max 37
_diffrn_reflns_limit_k_min -37
_diffrn_reflns_limit_l_max 8
_diffrn_reflns_limit_l_min -6
_diffrn_reflns_number 16970
_diffrn_reflns_theta_full 25.00
_diffrn_reflns_theta_max 25.00
_diffrn_reflns_theta_min 1.29
_exptl_absorpt_coefficient_mu 0.077
_exptl_absorpt_correction_T_max 1.0000
_exptl_absorpt_correction_T_min 0.7568
_exptl_absorpt_correction_type multi-scan
_exptl_absorpt_process_details 'CrystalClear (Rigaku Inc., 2008)'
_exptl_crystal_colour yellow
_exptl_crystal_density_diffrn 1.233
_exptl_crystal_density_method 'not measured'
_exptl_crystal_description plate
_exptl_crystal_F_000 992
_exptl_crystal_size_max 0.23
_exptl_crystal_size_mid 0.14
_exptl_crystal_size_min 0.05
_refine_diff_density_max 0.261
_refine_diff_density_min -0.167
_refine_diff_density_rms 0.036
_refine_ls_extinction_method none
_refine_ls_goodness_of_fit_ref 1.299
_refine_ls_hydrogen_treatment constr
_refine_ls_matrix_type full
_refine_ls_number_parameters 526
_refine_ls_number_reflns 4343
_refine_ls_number_restraints 548
_refine_ls_restrained_S_all 1.254
_refine_ls_R_factor_all 0.1067
_refine_ls_R_factor_gt 0.0935
_refine_ls_shift/su_max 0.001
_refine_ls_shift/su_mean 0.000
_refine_ls_structure_factor_coef Fsqd
_refine_ls_weighting_details 'calc w=1/[\s^2^(Fo^2^)+(0.0076P)^2^+2.1717P] where P=(Fo^2^+2Fc^2^)/3'
_refine_ls_weighting_scheme calc
_refine_ls_wR_factor_gt 0.1437
_refine_ls_wR_factor_ref 0.1492
_reflns_number_gt 3831
_reflns_number_total 4343
_reflns_threshold_expression >2sigma(I)
_cod_data_source_file c3cc43061h.txt
_cod_data_source_block a
_cod_original_sg_symbol_H-M P2(1)/c
_cod_database_code 7109448

loop_
_symmetry_equiv_pos_as_xyz
'x, y, z'
'-x, y+1/2, -z+1/2'
'-x, -y, -z'
'x, -y-1/2, z-1/2'

loop_
_atom_site_label
_atom_site_type_symbol
_atom_site_fract_x
_atom_site_fract_y
_atom_site_fract_z
_atom_site_U_iso_or_equiv
_atom_site_adp_type
_atom_site_occupancy
_atom_site_symmetry_multiplicity
_atom_site_calc_flag
_atom_site_refinement_flags
_atom_site_disorder_assembly
_atom_site_disorder_group
C12 C 0.3887(8) 0.1034(2) 0.9182(10) 0.0274(19) Uani 0.752(3) 1 d PDU A 1
O1 O 0.4011(2) 0.07859(9) 0.8004(4) 0.0430(8) Uani 0.752(3) 1 d PDU A 1
N1 N 0.3127(10) 0.13549(17) 1.1828(14) 0.0273(15) Uani 0.752(3) 1 d PDU A 1
C19 C 0.4797(5) 0.1874(2) 1.2050(9) 0.0284(14) Uani 0.752(3) 1 d PDU A 1
O2 O 0.4781(2) 0.21215(8) 1.3351(4) 0.0382(7) Uani 0.752(3) 1 d PDU A 1
N2 N 0.5618(4) 0.1498(4) 0.9593(11) 0.0313(15) Uani 0.752(3) 1 d PDU A 1
C12' C 0.319(5) 0.1393(6) 1.194(6) 0.042(6) Uani 0.248(3) 1 d PDU A 2
O1' O 0.2426(7) 0.1405(3) 1.3031(11) 0.042(2) Uani 0.248(3) 1 d PDU A 2
N1' N 0.385(3) 0.1042(6) 0.942(3) 0.068(10) Uani 0.248(3) 1 d PDU A 2
C19' C 0.5585(16) 0.1444(17) 0.945(4) 0.043(6) Uani 0.248(3) 1 d PDU A 2
O2' O 0.6308(7) 0.1331(3) 0.8348(11) 0.044(2) Uani 0.248(3) 1 d PDU A 2
N2' N 0.4888(13) 0.1759(6) 1.205(3) 0.039(6) Uani 0.248(3) 1 d PDU A 2
C1 C 0.2889(2) 0.05710(10) 1.1753(4) 0.0356(7) Uani 1 1 d . . .
C2 C 0.4006(3) 0.03130(11) 1.2226(6) 0.0353(10) Uani 0.760(4) 1 d PU B 1
H2B H 0.4543 0.0462 1.3191 0.042 Uiso 0.760(4) 1 calc PR B 1
H2A H 0.4445 0.0273 1.1066 0.042 Uiso 0.760(4) 1 calc PR B 1
C3 C 0.3645(4) -0.01165(16) 1.3004(7) 0.0428(11) Uani 0.760(4) 1 d PU B 1
H3 H 0.4376 -0.0296 1.3273 0.051 Uiso 0.760(4) 1 calc PR B 1
C4 C 0.2783(6) -0.0332(2) 1.1526(9) 0.0456(16) Uani 0.760(4) 1 d PU B 1
H4B H 0.2566 -0.0615 1.1998 0.055 Uiso 0.760(4) 1 calc PR B 1
H4A H 0.3183 -0.0371 1.0327 0.055 Uiso 0.760(4) 1 calc PR B 1
C5 C 0.1634(5) -0.00648(17) 1.1128(7) 0.0455(12) Uani 0.760(4) 1 d PU B 1
H5 H 0.1067 -0.0212 1.0175 0.055 Uiso 0.760(4) 1 calc PR B 1
C6 C 0.1039(6) 0.0000(2) 1.2983(7) 0.0435(14) Uani 0.760(4) 1 d PU B 1
H6B H 0.0794 -0.0277 1.3485 0.052 Uiso 0.760(4) 1 calc PR B 1
H6A H 0.0307 0.0176 1.2741 0.052 Uiso 0.760(4) 1 calc PR B 1
C7 C 0.1907(4) 0.02179(15) 1.4451(7) 0.0375(11) Uani 0.760(4) 1 d PU B 1
H7 H 0.1504 0.0260 1.5661 0.045 Uiso 0.760(4) 1 calc PR B 1
C8 C 0.2260(3) 0.06469(12) 1.3678(5) 0.0349(10) Uani 0.760(4) 1 d PU B 1
H8B H 0.2820 0.0793 1.4622 0.042 Uiso 0.760(4) 1 calc PR B 1
H8A H 0.1537 0.0826 1.3430 0.042 Uiso 0.760(4) 1 calc PR B 1
C9 C 0.3005(6) -0.0054(2) 1.4845(8) 0.0398(15) Uani 0.760(4) 1 d PU B 1
H9A H 0.2768 -0.0332 1.5343 0.048 Uiso 0.760(4) 1 calc PR B 1
H9B H 0.3561 0.0083 1.5826 0.048 Uiso 0.760(4) 1 calc PR B 1
C10 C 0.2002(4) 0.03658(13) 1.0334(6) 0.0405(10) Uani 0.760(4) 1 d PU B 1
H10A H 0.2368 0.0325 0.9106 0.049 Uiso 0.760(4) 1 calc PR B 1
H10B H 0.1285 0.0548 1.0103 0.049 Uiso 0.760(4) 1 calc PR B 1
C2' C 0.3362(11) 0.0153(4) 1.0294(19) 0.042(3) Uani 0.240(4) 1 d PU B 2
H2'A H 0.2975 0.0186 0.8987 0.050 Uiso 0.240(4) 1 calc PR B 2
H2'B H 0.4243 0.0170 1.0215 0.050 Uiso 0.240(4) 1 calc PR B 2
C3' C 0.303(2) -0.0291(9) 1.109(3) 0.046(4) Uani 0.240(4) 1 d PU B 2
H3' H 0.3333 -0.0523 1.0279 0.056 Uiso 0.240(4) 1 calc PR B 2
C4' C 0.1664(15) -0.0300(5) 1.106(2) 0.046(3) Uani 0.240(4) 1 d PU B 2
H4'A H 0.1320 -0.0262 0.9733 0.056 Uiso 0.240(4) 1 calc PR B 2
H4'B H 0.1407 -0.0581 1.1503 0.056 Uiso 0.240(4) 1 calc PR B 2
C5' C 0.117(2) 0.0034(7) 1.230(3) 0.042(3) Uani 0.240(4) 1 d PU B 2
H5' H 0.0273 0.0012 1.2263 0.051 Uiso 0.240(4) 1 calc PR B 2
C6' C 0.1718(16) 0.0013(5) 1.434(3) 0.046(3) Uani 0.240(4) 1 d PU B 2
H6'A H 0.1427 -0.0243 1.4976 0.055 Uiso 0.240(4) 1 calc PR B 2
H6'B H 0.1467 0.0264 1.5060 0.055 Uiso 0.240(4) 1 calc PR B 2
C7' C 0.318(2) 0.0000(9) 1.437(4) 0.044(4) Uani 0.240(4) 1 d PU B 2
H7' H 0.3548 -0.0040 1.5695 0.053 Uiso 0.240(4) 1 calc PR B 2
C8' C 0.3480(11) 0.0458(4) 1.3585(17) 0.038(3) Uani 0.240(4) 1 d PU B 2
H8'B H 0.3261 0.0670 1.4536 0.045 Uiso 0.240(4) 1 calc PR B 2
H8'A H 0.4360 0.0476 1.3493 0.045 Uiso 0.240(4) 1 calc PR B 2
C9' C 0.3550(15) -0.0333(5) 1.312(2) 0.045(3) Uani 0.240(4) 1 d PU B 2
H9'A H 0.3303 -0.0609 1.3628 0.054 Uiso 0.240(4) 1 calc PR B 2
H9'B H 0.4439 -0.0332 1.3138 0.054 Uiso 0.240(4) 1 calc PR B 2
C10' C 0.1544(11) 0.0478(4) 1.155(2) 0.039(3) Uani 0.240(4) 1 d PU B 2
H10C H 0.1258 0.0502 1.0190 0.047 Uiso 0.240(4) 1 calc PR B 2
H10D H 0.1125 0.0698 1.2258 0.047 Uiso 0.240(4) 1 calc PR B 2
C11 C 0.3280(2) 0.09911(10) 1.0990(4) 0.0350(7) Uani 1 1 d D A .
C13 C 0.4269(2) 0.14948(10) 0.9104(4) 0.0376(7) Uani 1 1 d D . .
C14 C 0.3929(3) 0.17029(12) 0.7181(4) 0.0534(9) Uani 1 1 d . A .
H14B H 0.4332 0.1981 0.7132 0.064 Uiso 1 1 calc R . .
H14A H 0.4214 0.1525 0.6149 0.064 Uiso 1 1 calc R . .
C15 C 0.2581(3) 0.17629(12) 0.6858(5) 0.0599(10) Uani 1 1 d . . .
H15A H 0.2209 0.1487 0.6500 0.072 Uiso 1 1 calc R A .
H15B H 0.2415 0.1958 0.5768 0.072 Uiso 1 1 calc R . .
C16 C 0.1985(3) 0.19373(12) 0.8578(5) 0.0612(10) Uani 1 1 d . A .
H16B H 0.1494 0.2187 0.8168 0.073 Uiso 1 1 calc R . .
H16A H 0.1433 0.1720 0.9029 0.073 Uiso 1 1 calc R . .
C17 C 0.2861(3) 0.20648(10) 1.0227(5) 0.0505(9) Uani 1 1 d . . .
H17B H 0.2410 0.2143 1.1336 0.061 Uiso 1 1 calc R A .
H17A H 0.3322 0.2316 0.9860 0.061 Uiso 1 1 calc R . .
C18 C 0.3725(3) 0.17073(9) 1.0786(4) 0.0344(7) Uani 1 1 d D A .
C20 C 0.5873(2) 0.16630(9) 1.1267(4) 0.0305(6) Uani 1 1 d D . .
C21 C 0.7111(2) 0.16625(9) 1.2267(4) 0.0302(6) Uani 1 1 d . A .
C22 C 0.7574(3) 0.21170(12) 1.2680(6) 0.0357(10) Uani 0.745(4) 1 d PU A 1
H22A H 0.7627 0.2272 1.1465 0.043 Uiso 0.745(4) 1 calc PR A 1
H22B H 0.7009 0.2270 1.3455 0.043 Uiso 0.745(4) 1 calc PR A 1
C23 C 0.8830(5) 0.2095(2) 1.3772(10) 0.0426(15) Uani 0.745(4) 1 d PU A 1
H23 H 0.9126 0.2388 1.4072 0.051 Uiso 0.745(4) 1 calc PR A 1
C24 C 0.9705(5) 0.1870(2) 1.2541(8) 0.0475(14) Uani 0.745(4) 1 d PU A 1
H24B H 1.0513 0.1860 1.3228 0.057 Uiso 0.745(4) 1 calc PR A 1
H24A H 0.9768 0.2030 1.1339 0.057 Uiso 0.745(4) 1 calc PR A 1
C25 C 0.9265(5) 0.1418(2) 1.2083(10) 0.0450(15) Uani 0.745(4) 1 d PU A 1
H25 H 0.9842 0.1269 1.1292 0.054 Uiso 0.745(4) 1 calc PR A 1
C26 C 0.8011(3) 0.14409(13) 1.1008(5) 0.0383(10) Uani 0.745(4) 1 d PU A 1
H26A H 0.7723 0.1152 1.0684 0.046 Uiso 0.745(4) 1 calc PR A 1
H26B H 0.8059 0.1600 0.9804 0.046 Uiso 0.745(4) 1 calc PR A 1
C27 C 0.9164(6) 0.1184(3) 1.3994(8) 0.0443(16) Uani 0.745(4) 1 d PU A 1
H27A H 0.8893 0.0890 1.3735 0.053 Uiso 0.745(4) 1 calc PR A 1
H27B H 0.9966 0.1172 1.4702 0.053 Uiso 0.745(4) 1 calc PR A 1
C28 C 0.7051(3) 0.14214(12) 1.4124(5) 0.0352(10) Uani 0.745(4) 1 d PU A 1
H28A H 0.6750 0.1131 1.3851 0.042 Uiso 0.745(4) 1 calc PR A 1
H28B H 0.6484 0.1564 1.4932 0.042 Uiso 0.745(4) 1 calc PR A 1
C29 C 0.8298(4) 0.14000(18) 1.5191(7) 0.0411(12) Uani 0.745(4) 1 d PU A 1
H29 H 0.8250 0.1243 1.6419 0.049 Uiso 0.745(4) 1 calc PR A 1
C30 C 0.8743(5) 0.1852(3) 1.5596(11) 0.0433(15) Uani 0.745(4) 1 d PU A 1
H30A H 0.8183 0.1998 1.6403 0.052 Uiso 0.745(4) 1 calc PR A 1
H30B H 0.9544 0.1842 1.6308 0.052 Uiso 0.745(4) 1 calc PR A 1
C22' C 0.7927(10) 0.1920(4) 1.1208(16) 0.035(3) Uani 0.255(4) 1 d PU A 2
H22D H 0.7621 0.2214 1.1125 0.042 Uiso 0.255(4) 1 calc PR A 2
H22C H 0.7934 0.1808 0.9892 0.042 Uiso 0.255(4) 1 calc PR A 2
C23' C 0.9222(14) 0.1923(5) 1.214(2) 0.040(3) Uani 0.255(4) 1 d PU A 2
H23A H 0.9760 0.2089 1.1348 0.048 Uiso 0.255(4) 1 calc PR A 2
C24' C 0.9643(17) 0.1487(7) 1.234(3) 0.046(4) Uani 0.255(4) 1 d PU A 2
H24D H 1.0478 0.1491 1.2931 0.055 Uiso 0.255(4) 1 calc PR A 2
H24C H 0.9670 0.1365 1.1045 0.055 Uiso 0.255(4) 1 calc PR A 2
C25' C 0.893(2) 0.1201(9) 1.347(3) 0.047(4) Uani 0.255(4) 1 d PU A 2
H25A H 0.9282 0.0911 1.3582 0.056 Uiso 0.255(4) 1 calc PR A 2
C26' C 0.7590(10) 0.1194(4) 1.2592(18) 0.041(3) Uani 0.255(4) 1 d PU A 2
H26D H 0.7080 0.1043 1.3466 0.050 Uiso 0.255(4) 1 calc PR A 2
H26C H 0.7543 0.1041 1.1360 0.050 Uiso 0.255(4) 1 calc PR A 2
C27' C 0.8839(15) 0.1423(6) 1.555(2) 0.047(3) Uani 0.255(4) 1 d PU A 2
H27C H 0.8310 0.1249 1.6303 0.056 Uiso 0.255(4) 1 calc PR A 2
H27D H 0.9649 0.1425 1.6227 0.056 Uiso 0.255(4) 1 calc PR A 2
C28' C 0.7092(10) 0.1855(4) 1.4358(16) 0.037(3) Uani 0.255(4) 1 d PU A 2
H28D H 0.6760 0.2146 1.4267 0.045 Uiso 0.255(4) 1 calc PR A 2
H28C H 0.6551 0.1683 1.5100 0.045 Uiso 0.255(4) 1 calc PR A 2
C29' C 0.8362(17) 0.1869(9) 1.544(4) 0.045(4) Uani 0.255(4) 1 d PU A 2
H29A H 0.8346 0.2001 1.6730 0.054 Uiso 0.255(4) 1 calc PR A 2
C30' C 0.9194(17) 0.2121(8) 1.411(3) 0.045(4) Uani 0.255(4) 1 d PU A 2
H30C H 0.8900 0.2416 1.3975 0.054 Uiso 0.255(4) 1 calc PR A 2
H30D H 1.0022 0.2130 1.4730 0.054 Uiso 0.255(4) 1 calc PR A 2

loop_
_atom_site_aniso_label
_atom_site_aniso_U_11
_atom_site_aniso_U_22
_atom_site_aniso_U_33
_atom_site_aniso_U_23
_atom_site_aniso_U_13
_atom_site_aniso_U_12
C12 0.024(3) 0.043(3) 0.016(2) -0.0124(18) 0.0032(17) -0.0011(18)
O1 0.0484(17) 0.0468(17) 0.0347(16) -0.0074(14) 0.0093(13) -0.0041(14)
N1 0.023(2) 0.033(2) 0.026(2) -0.0020(18) 0.0034(19) 0.0030(18)
C19 0.033(2) 0.027(3) 0.025(2) 0.001(2) 0.0045(18) 0.000(2)
O2 0.0409(16) 0.0408(16) 0.0336(15) -0.0050(13) 0.0070(12) 0.0035(13)
N2 0.029(2) 0.036(4) 0.030(2) 0.0001(17) 0.0038(16) -0.0021(17)
C12' 0.042(7) 0.042(7) 0.041(7) -0.003(4) 0.003(4) 0.002(4)
O1' 0.042(4) 0.046(5) 0.040(4) 0.001(4) 0.013(4) 0.008(4)
N1' 0.066(11) 0.071(11) 0.066(11) -0.004(5) 0.005(5) 0.000(5)
C19' 0.043(7) 0.046(7) 0.041(7) 0.000(4) 0.007(4) -0.002(4)
O2' 0.044(4) 0.054(5) 0.037(4) 0.000(4) 0.013(4) 0.003(4)
N2' 0.040(7) 0.042(7) 0.035(6) -0.005(4) 0.005(4) -0.002(4)
C1 0.0264(15) 0.0496(19) 0.0307(15) 0.0031(14) 0.0020(12) -0.0024(14)
C2 0.031(2) 0.034(2) 0.041(2) -0.0076(17) 0.0028(17) 0.0015(17)
C3 0.039(2) 0.036(2) 0.053(3) -0.002(2) 0.001(2) 0.006(2)
C4 0.056(4) 0.033(3) 0.050(3) -0.012(2) 0.015(2) -0.009(2)
C5 0.045(2) 0.047(3) 0.043(2) -0.007(2) -0.006(2) -0.011(2)
C6 0.037(3) 0.052(3) 0.041(3) 0.004(3) 0.001(2) -0.008(2)
C7 0.034(2) 0.045(2) 0.035(2) 0.001(2) 0.0074(18) -0.003(2)
C8 0.031(2) 0.040(2) 0.034(2) -0.0011(17) 0.0060(16) 0.0027(17)
C9 0.036(3) 0.043(3) 0.040(3) 0.003(2) 0.000(2) -0.005(2)
C10 0.042(2) 0.047(2) 0.032(2) -0.0024(18) -0.0004(18) -0.0096(19)
C2' 0.038(6) 0.041(6) 0.047(6) -0.003(5) 0.010(5) -0.001(5)
C3' 0.045(6) 0.043(6) 0.051(6) -0.002(5) 0.008(5) -0.001(5)
C4' 0.046(6) 0.043(6) 0.050(6) 0.000(5) 0.001(5) 0.004(5)
C5' 0.039(5) 0.045(5) 0.043(6) 0.005(5) 0.001(5) 0.000(5)
C6' 0.046(6) 0.044(6) 0.048(6) 0.002(5) 0.009(5) -0.005(5)
C7' 0.043(6) 0.042(6) 0.046(6) 0.002(5) 0.001(5) -0.002(5)
C8' 0.039(6) 0.037(5) 0.037(5) -0.003(5) 0.001(5) 0.001(5)
C9' 0.040(5) 0.039(6) 0.054(6) 0.000(5) -0.001(5) 0.003(5)
C10' 0.030(5) 0.045(6) 0.041(6) 0.009(5) -0.002(5) -0.002(5)
C11 0.0227(14) 0.0510(19) 0.0309(15) 0.0058(14) -0.0020(12) -0.0006(13)
C13 0.0306(16) 0.056(2) 0.0267(14) 0.0005(14) 0.0058(12) 0.0024(14)
C14 0.055(2) 0.074(3) 0.0317(17) 0.0067(17) 0.0059(15) 0.0046(19)
C15 0.058(2) 0.072(3) 0.048(2) 0.0061(18) -0.0089(17) 0.010(2)
C16 0.052(2) 0.075(3) 0.055(2) 0.016(2) -0.0028(18) 0.018(2)
C17 0.062(2) 0.0391(19) 0.051(2) 0.0033(16) 0.0098(17) 0.0082(17)
C18 0.0353(16) 0.0377(17) 0.0305(15) 0.0029(13) 0.0040(13) -0.0012(13)
C20 0.0313(15) 0.0322(15) 0.0283(14) 0.0000(12) 0.0050(12) -0.0011(13)
C21 0.0296(15) 0.0313(15) 0.0298(14) -0.0022(12) 0.0028(12) 0.0024(12)
C22 0.037(2) 0.032(2) 0.038(2) 0.0003(17) 0.0002(17) -0.0026(17)
C23 0.038(3) 0.040(2) 0.049(3) -0.002(2) -0.005(2) -0.007(3)
C24 0.038(3) 0.057(3) 0.047(3) 0.008(2) 0.003(2) -0.005(3)
C25 0.039(3) 0.053(3) 0.043(3) -0.008(2) 0.008(2) 0.003(3)
C26 0.035(2) 0.048(2) 0.032(2) -0.0088(18) 0.0062(17) 0.0024(19)
C27 0.041(3) 0.045(3) 0.046(3) -0.001(3) -0.001(2) 0.010(3)
C28 0.034(2) 0.034(2) 0.038(2) 0.0040(17) 0.0060(17) 0.0005(17)
C29 0.040(3) 0.045(3) 0.039(2) 0.006(2) 0.000(2) 0.004(2)
C30 0.037(3) 0.053(3) 0.040(3) -0.005(2) -0.002(3) 0.008(3)
C22' 0.034(5) 0.037(5) 0.036(5) 0.003(4) 0.007(4) -0.005(4)
C23' 0.034(5) 0.040(5) 0.047(5) 0.013(4) 0.003(5) -0.003(5)
C24' 0.040(6) 0.046(6) 0.051(6) -0.001(5) 0.002(5) -0.002(5)
C25' 0.047(6) 0.044(5) 0.050(6) 0.000(5) 0.001(5) -0.002(5)
C26' 0.040(5) 0.039(5) 0.045(5) -0.002(5) 0.005(5) -0.002(5)
C27' 0.047(6) 0.048(6) 0.046(6) 0.006(5) 0.005(5) -0.008(5)
C28' 0.034(5) 0.040(5) 0.038(5) -0.004(4) 0.002(4) -0.002(4)
C29' 0.043(6) 0.046(5) 0.045(5) -0.001(5) 0.002(5) -0.001(5)
C30' 0.040(6) 0.046(6) 0.048(6) 0.000(5) -0.004(5) 0.002(6)

loop_
_atom_type_symbol
_atom_type_description
_atom_type_scat_dispersion_real
_atom_type_scat_dispersion_imag
_atom_type_scat_source
C C 0.0033 0.0016 'International Tables Vol C Tables 4.2.6.8 and 6.1.1.4'
H H 0.0000 0.0000 'International Tables Vol C Tables 4.2.6.8 and 6.1.1.4'
N N 0.0061 0.0033 'International Tables Vol C Tables 4.2.6.8 and 6.1.1.4'
O O 0.0106 0.0060 'International Tables Vol C Tables 4.2.6.8 and 6.1.1.4'

loop_
_geom_angle_atom_site_label_1
_geom_angle_atom_site_label_2
_geom_angle_atom_site_label_3
_geom_angle
O1 C12 C11 129.4(5)
O1 C12 C13 125.1(5)
C11 C12 C13 105.4(4)
C11 N1 C18 110.6(3)
O2 C19 C20 128.3(5)
O2 C19 C18 127.6(5)
C20 C19 C18 104.1(4)
C20 N2 C13 110.8(4)
O1' C12' C11 114.0(17)
O1' C12' C18 134(2)
C11 C12' C18 107.4(13)
C11 N1' C13 113.8(14)
O2' C19' C20 125.6(16)
O2' C19' C13 128.8(16)
C20 C19' C13 104.0(10)
C20 N2' C18 115.8(12)
C8' C1 C10 135.9(6)
C8' C1 C2 49.9(5)
C10 C1 C2 114.0(3)
C8' C1 C11 114.2(5)
C10 C1 C11 109.8(3)
C2 C1 C11 107.4(2)
C8' C1 C10' 114.3(7)
C10 C1 C10' 42.3(5)
C2 C1 C10' 135.0(5)
C11 C1 C10' 116.5(5)
C8' C1 C8 58.7(5)
C10 C1 C8 108.7(3)
C2 C1 C8 107.8(3)
C11 C1 C8 109.1(3)
C10' C1 C8 67.2(6)
C8' C1 C2' 101.2(7)
C10 C1 C2' 60.2(5)
C2 C1 C2' 56.5(5)
C11 C1 C2' 110.1(4)
C10' C1 C2' 97.8(7)
C8 C1 C2' 140.6(5)
C1 C2 C3 108.9(3)
C1 C2 H2B 109.9
C3 C2 H2B 109.9
C1 C2 H2A 109.9
C3 C2 H2A 109.9
H2B C2 H2A 108.3
C4 C3 C2 108.9(4)
C4 C3 C9 108.8(5)
C2 C3 C9 109.7(5)
C4 C3 H3 109.8
C2 C3 H3 109.8
C9 C3 H3 109.8
C3 C4 C5 110.5(5)
C3 C4 H4B 109.5
C5 C4 H4B 109.5
C3 C4 H4A 109.5
C5 C4 H4A 109.5
H4B C4 H4A 108.1
C6 C5 C10 109.7(5)
C6 C5 C4 109.2(5)
C10 C5 C4 108.0(4)
C6 C5 H5 110.0
C10 C5 H5 110.0
C4 C5 H5 110.0
C5 C6 C7 110.1(5)
C5 C6 H6B 109.6
C7 C6 H6B 109.6
C5 C6 H6A 109.6
C7 C6 H6A 109.6
H6B C6 H6A 108.1
C9 C7 C8 110.2(4)
C9 C7 C6 109.5(5)
C8 C7 C6 109.2(4)
C9 C7 H7 109.3
C8 C7 H7 109.3
C6 C7 H7 109.3
C7 C8 C1 108.1(3)
C7 C8 H8B 110.1
C1 C8 H8B 110.1
C7 C8 H8A 110.1
C1 C8 H8A 110.1
H8B C8 H8A 108.4
C7 C9 C3 110.0(5)
C7 C9 H9A 109.7
C3 C9 H9A 109.7
C7 C9 H9B 109.7
C3 C9 H9B 109.7
H9A C9 H9B 108.2
C1 C10 C5 108.8(3)
C1 C10 H10A 109.9
C5 C10 H10A 109.9
C1 C10 H10B 109.9
C5 C10 H10B 109.9
H10A C10 H10B 108.3
C3' C2' C1 111.9(12)
C3' C2' H2'A 109.2
C1 C2' H2'A 109.2
C3' C2' H2'B 109.2
C1 C2' H2'B 109.2
H2'A C2' H2'B 107.9
C9' C3' C4' 108.7(16)
C9' C3' C2' 109.6(19)
C4' C3' C2' 105.8(19)
C9' C3' H3' 110.8
C4' C3' H3' 110.8
C2' C3' H3' 110.8
C5' C4' C3' 113.0(18)
C5' C4' H4'A 109.0
C3' C4' H4'A 109.0
C5' C4' H4'B 109.0
C3' C4' H4'B 109.0
H4'A C4' H4'B 107.8
C4' C5' C6' 112.1(17)
C4' C5' C10' 108.7(16)
C6' C5' C10' 104.8(15)
C4' C5' H5' 110.4
C6' C5' H5' 110.4
C10' C5' H5' 110.4
C5' C6' C7' 109.9(16)
C5' C6' H6'A 109.7
C7' C6' H6'A 109.7
C5' C6' H6'B 109.7
C7' C6' H6'B 109.7
H6'A C6' H6'B 108.2
C9' C7' C8' 112.0(18)
C9' C7' C6' 110.2(19)
C8' C7' C6' 102.2(18)
C9' C7' H7' 110.7
C8' C7' H7' 110.7
C6' C7' H7' 110.7
C1 C8' C7' 116.0(13)
C1 C8' H8'B 108.3
C7' C8' H8'B 108.3
C1 C8' H8'A 108.3
C7' C8' H8'A 108.3
H8'B C8' H8'A 107.4
C7' C9' C3' 113.7(19)
C7' C9' H9'A 108.8
C3' C9' H9'A 108.8
C7' C9' H9'B 108.8
C3' C9' H9'B 108.8
H9'A C9' H9'B 107.7
C1 C10' C5' 115.4(11)
C1 C10' H10C 108.4
C5' C10' H10C 108.4
C1 C10' H10D 108.4
C5' C10' H10D 108.4
H10C C10' H10D 107.5
N1 C11 N1' 110.8(9)
N1 C11 C12' 3(3)
N1' C11 C12' 109.5(11)
N1 C11 C12 112.7(4)
N1' C11 C12 2.6(13)
C12' C11 C12 111.6(8)
N1 C11 C1 124.3(3)
N1' C11 C1 124.9(9)
C12' C11 C1 125.3(9)
C12 C11 C1 123.0(3)
C19' C13 N2 7.6(17)
C19' C13 C12 100(2)
N2 C13 C12 106.0(6)
C19' C13 C14 111.7(19)
N2 C13 C14 111.9(5)
C12 C13 C14 113.2(4)
C19' C13 N1' 101(3)
N2 C13 N1' 106.3(14)
C12 C13 N1' 6.5(9)
C14 C13 N1' 118.3(12)
C19' C13 C18 111.6(7)
N2 C13 C18 105.5(3)
C12 C13 C18 105.4(3)
C14 C13 C18 114.2(3)
N1' C13 C18 99.2(8)
C15 C14 C13 111.4(3)
C15 C14 H14B 109.4
C13 C14 H14B 109.4
C15 C14 H14A 109.4
C13 C14 H14A 109.4
H14B C14 H14A 108.0
C14 C15 C16 114.4(3)
C14 C15 H15A 108.6
C16 C15 H15A 108.6
C14 C15 H15B 108.6
C16 C15 H15B 108.6
H15A C15 H15B 107.6
C17 C16 C15 114.0(3)
C17 C16 H16B 108.7
C15 C16 H16B 108.7
C17 C16 H16A 108.7
C15 C16 H16A 108.7
H16B C16 H16A 107.6
C16 C17 C18 111.1(3)
C16 C17 H17B 109.4
C18 C17 H17B 109.4
C16 C17 H17A 109.4
C18 C17 H17A 109.4
H17B C17 H17A 108.0
C12' C18 N1 5(2)
C12' C18 C17 112(2)
N1 C18 C17 112.3(5)
C12' C18 C13 109.8(8)
N1 C18 C13 105.4(3)
C17 C18 C13 114.2(2)
C12' C18 N2' 97(3)
N1 C18 N2' 100.5(9)
C17 C18 N2' 124.5(7)
C13 C18 N2' 97.4(7)
C12' C18 C19 105(2)
N1 C18 C19 109.1(6)
C17 C18 C19 110.3(3)
C13 C18 C19 105.2(3)
N2' C18 C19 14.3(8)
N2 C20 N2' 110.1(8)
N2 C20 C19' 5(3)
N2' C20 C19' 110.1(10)
N2 C20 C21 123.7(3)
N2' C20 C21 125.2(8)
C19' C20 C21 122.7(8)
N2 C20 C19 112.4(4)
N2' C20 C19 12.9(10)
C19' C20 C19 113.4(8)
C21 C20 C19 123.8(3)
C22' C21 C20 110.2(5)
C22' C21 C28 141.8(5)
C20 C21 C28 107.7(2)
C22' C21 C22 50.8(5)
C20 C21 C22 111.7(2)
C28 C21 C22 110.0(3)
C22' C21 C26 60.6(5)
C20 C21 C26 110.1(2)
C28 C21 C26 109.6(3)
C22 C21 C26 107.8(3)
C22' C21 C26' 112.1(7)
C20 C21 C26' 110.9(5)
C28 C21 C26' 56.1(5)
C22 C21 C26' 137.5(5)
C26 C21 C26' 55.6(5)
C22' C21 C28' 108.0(6)
C20 C21 C28' 110.8(4)
C28 C21 C28' 52.7(5)
C22 C21 C28' 60.0(5)
C26 C21 C28' 138.8(5)
C26' C21 C28' 104.6(6)
C23 C22 C21 109.2(4)
C23 C22 H22A 109.8
C21 C22 H22A 109.8
C23 C22 H22B 109.8
C21 C22 H22B 109.8
H22A C22 H22B 108.3
C30 C23 C24 109.2(6)
C30 C23 C22 109.3(5)
C24 C23 C22 109.4(5)
C30 C23 H23 109.6
C24 C23 H23 109.6
C22 C23 H23 109.6
C23 C24 C25 110.1(5)
C23 C24 H24B 109.6
C25 C24 H24B 109.6
C23 C24 H24A 109.6
C25 C24 H24A 109.6
H24B C24 H24A 108.1
C24 C25 C26 108.8(5)
C24 C25 C27 107.9(6)
C26 C25 C27 109.0(5)
C24 C25 H25 110.4
C26 C25 H25 110.4
C27 C25 H25 110.4
C25 C26 C21 110.1(4)
C25 C26 H26A 109.6
C21 C26 H26A 109.6
C25 C26 H26B 109.6
C21 C26 H26B 109.6
H26A C26 H26B 108.2
C29 C27 C25 111.2(6)
C29 C27 H27A 109.4
C25 C27 H27A 109.4
C29 C27 H27B 109.4
C25 C27 H27B 109.4
H27A C27 H27B 108.0
C21 C28 C29 110.2(3)
C21 C28 H28A 109.6
C29 C28 H28A 109.6
C21 C28 H28B 109.6
C29 C28 H28B 109.6
H28A C28 H28B 108.1
C27 C29 C28 110.3(4)
C27 C29 C30 108.5(6)
C28 C29 C30 108.6(4)
C27 C29 H29 109.8
C28 C29 H29 109.8
C30 C29 H29 109.8
C23 C30 C29 111.1(6)
C23 C30 H30A 109.4
C29 C30 H30A 109.4
C23 C30 H30B 109.4
C29 C30 H30B 109.4
H30A C30 H30B 108.0
C21 C22' C23' 112.6(9)
C21 C22' H22D 109.1
C23' C22' H22D 109.1
C21 C22' H22C 109.1
C23' C22' H22C 109.1
H22D C22' H22C 107.8
C24' C23' C30' 109.4(17)
C24' C23' C22' 108.5(14)
C30' C23' C22' 107.9(14)
C24' C23' H23A 110.3
C30' C23' H23A 110.3
C22' C23' H23A 110.3
C23' C24' C25' 116(2)
C23' C24' H24D 108.2
C25' C24' H24D 108.2
C23' C24' H24C 108.2
C25' C24' H24C 108.2
H24D C24' H24C 107.3
C24' C25' C26' 109.5(17)
C24' C25' C27' 107(2)
C26' C25' C27' 103.8(17)
C24' C25' H25A 112.1
C26' C25' H25A 112.1
C27' C25' H25A 112.1
C25' C26' C21 110.0(13)
C25' C26' H26D 109.7
C21 C26' H26D 109.7
C25' C26' H26C 109.7
C21 C26' H26C 109.7
H26D C26' H26C 108.2
C29' C27' C25' 113.8(18)
C29' C27' H27C 108.8
C25' C27' H27C 108.8
C29' C27' H27D 108.8
C25' C27' H27D 108.8
H27C C27' H27D 107.7
C29' C28' C21 112.7(12)
C29' C28' H28D 109.1
C21 C28' H28D 109.1
C29' C28' H28C 109.1
C21 C28' H28C 109.1
H28D C28' H28C 107.8
C27' C29' C28' 107.6(18)
C27' C29' C30' 106.3(18)
C28' C29' C30' 106.3(18)
C27' C29' H29A 112.1
C28' C29' H29A 112.1
C30' C29' H29A 112.1
C23' C30' C29' 112.5(19)
C23' C30' H30C 109.1
C29' C30' H30C 109.1
C23' C30' H30D 109.1
C29' C30' H30D 109.1
H30C C30' H30D 107.8

loop_
_geom_bond_atom_site_label_1
_geom_bond_atom_site_label_2
_geom_bond_distance
C12 O1 1.157(7)
C12 C11 1.490(7)
C12 C13 1.520(7)
N1 C11 1.309(6)
N1 C18 1.515(6)
C19 O2 1.204(7)
C19 C20 1.513(7)
C19 C18 1.528(7)
N2 C20 1.297(6)
N2 C13 1.517(5)
C12' O1' 1.186(18)
C12' C11 1.442(19)
C12' C18 1.443(18)
N1' C11 1.330(17)
N1' C13 1.525(17)
C19' O2' 1.213(16)
C19' C20 1.466(17)
C19' C13 1.478(17)
N2' C20 1.301(15)
N2' C18 1.526(15)
C1 C8' 1.445(12)
C1 C10 1.499(5)
C1 C2 1.505(4)
C1 C11 1.509(4)
C1 C10' 1.526(12)
C1 C8 1.588(4)
C1 C2' 1.777(12)
C2 C3 1.529(6)
C2 H2B 0.9900
C2 H2A 0.9900
C3 C4 1.522(9)
C3 C9 1.536(8)
C3 H3 1.0000
C4 C5 1.544(9)
C4 H4B 0.9900
C4 H4A 0.9900
C5 C6 1.521(7)
C5 C10 1.539(6)
C5 H5 1.0000
C6 C7 1.525(7)
C6 H6B 0.9900
C6 H6A 0.9900
C7 C9 1.504(9)
C7 C8 1.523(6)
C7 H7 1.0000
C8 H8B 0.9900
C8 H8A 0.9900
C9 H9A 0.9900
C9 H9B 0.9900
C10 H10A 0.9900
C10 H10B 0.9900
C2' C3' 1.56(3)
C2' H2'A 0.9900
C2' H2'B 0.9900
C3' C9' 1.50(3)
C3' C4' 1.53(3)
C3' H3' 1.0000
C4' C5' 1.50(3)
C4' H4'A 0.9900
C4' H4'B 0.9900
C5' C6' 1.52(2)
C5' C10' 1.56(2)
C5' H5' 1.0000
C6' C7' 1.63(3)
C6' H6'A 0.9900
C6' H6'B 0.9900
C7' C9' 1.45(3)
C7' C8' 1.59(3)
C7' H7' 1.0000
C8' H8'B 0.9900
C8' H8'A 0.9900
C9' H9'A 0.9900
C9' H9'B 0.9900
C10' H10C 0.9900
C10' H10D 0.9900
C13 C14 1.524(4)
C13 C18 1.525(4)
C14 C15 1.514(5)
C14 H14B 0.9900
C14 H14A 0.9900
C15 C16 1.526(5)
C15 H15A 0.9900
C15 H15B 0.9900
C16 C17 1.513(5)
C16 H16B 0.9900
C16 H16A 0.9900
C17 C18 1.517(4)
C17 H17B 0.9900
C17 H17A 0.9900
C20 C21 1.502(4)
C21 C22' 1.464(11)
C21 C28 1.517(4)
C21 C22 1.547(5)
C21 C26 1.554(4)
C21 C26' 1.586(12)
C21 C28' 1.591(11)
C22 C23 1.546(6)
C22 H22A 0.9900
C22 H22B 0.9900
C23 C30 1.504(12)
C23 C24 1.528(10)
C23 H23 1.0000
C24 C25 1.537(9)
C24 H24B 0.9900
C24 H24A 0.9900
C25 C26 1.541(7)
C25 C27 1.545(10)
C25 H25 1.0000
C26 H26A 0.9900
C26 H26B 0.9900
C27 C29 1.493(9)
C27 H27A 0.9900
C27 H27B 0.9900
C28 C29 1.531(6)
C28 H28A 0.9900
C28 H28B 0.9900
C29 C30 1.532(11)
C29 H29 1.0000
C30 H30A 0.9900
C30 H30B 0.9900
C22' C23' 1.542(18)
C22' H22D 0.9900
C22' H22C 0.9900
C23' C24' 1.46(3)
C23' C30' 1.52(3)
C23' H23A 1.0000
C24' C25' 1.48(3)
C24' H24D 0.9900
C24' H24C 0.9900
C25' C26' 1.57(2)
C25' C27' 1.63(3)
C25' H25A 1.0000
C26' H26D 0.9900
C26' H26C 0.9900
C27' C29' 1.51(3)
C27' H27C 0.9900
C27' H27D 0.9900
C28' C29' 1.56(2)
C28' H28D 0.9900
C28' H28C 0.9900
C29' C30' 1.58(4)
C29' H29A 1.0000
C30' H30C 0.9900
C30' H30D 0.9900

loop_
_geom_torsion_atom_site_label_1
_geom_torsion_atom_site_label_2
_geom_torsion_atom_site_label_3
_geom_torsion_atom_site_label_4
_geom_torsion
C8' C1 C2 C3 72.7(7)
C10 C1 C2 C3 -58.1(4)
C11 C1 C2 C3 -179.9(3)
C10' C1 C2 C3 -12.6(9)
C8 C1 C2 C3 62.6(4)
C2' C1 C2 C3 -77.0(6)
C1 C2 C3 C4 57.4(5)
C1 C2 C3 C9 -61.6(5)
C2 C3 C4 C5 -61.1(5)
C9 C3 C4 C5 58.5(7)
C3 C4 C5 C6 -58.2(6)
C3 C4 C5 C10 61.1(5)
C10 C5 C6 C7 -59.9(6)
C4 C5 C6 C7 58.4(7)
C5 C6 C7 C9 -60.5(7)
C5 C6 C7 C8 60.3(6)
C9 C7 C8 C1 60.2(5)
C6 C7 C8 C1 -60.1(4)
C8' C1 C8 C7 -71.0(6)
C10 C1 C8 C7 62.0(4)
C2 C1 C8 C7 -62.0(4)
C11 C1 C8 C7 -178.4(3)
C10' C1 C8 C7 70.1(6)
C2' C1 C8 C7 -3.5(8)
C8 C7 C9 C3 -59.2(6)
C6 C7 C9 C3 60.9(6)
C4 C3 C9 C7 -60.1(7)
C2 C3 C9 C7 59.0(6)
C8' C1 C10 C5 2.3(9)
C2 C1 C10 C5 58.6(4)
C11 C1 C10 C5 179.1(3)
C10' C1 C10 C5 -72.9(8)
C8 C1 C10 C5 -61.7(4)
C2' C1 C10 C5 76.7(6)
C6 C5 C10 C1 61.2(5)
C4 C5 C10 C1 -57.7(5)
C8' C1 C2' C3' 55.9(14)
C10 C1 C2' C3' -81.1(13)
C2 C1 C2' C3' 79.0(13)
C11 C1 C2' C3' 177.1(12)
C10' C1 C2' C3' -61.0(14)
C8 C1 C2' C3' 2.3(17)
C1 C2' C3' C9' -55.2(19)
C1 C2' C3' C4' 61.9(18)
C9' C3' C4' C5' 57(2)
C2' C3' C4' C5' -61(2)
C3' C4' C5' C6' -55(2)
C3' C4' C5' C10' 60(2)
C4' C5' C6' C7' 51(2)
C10' C5' C6' C7' -67(2)
C5' C6' C7' C9' -52(2)
C5' C6' C7' C8' 67(2)
C10 C1 C8' C7' 1.6(18)
C2 C1 C8' C7' -82.2(14)
C11 C1 C8' C7' -175.1(13)
C10' C1 C8' C7' 47.1(16)
C8 C1 C8' C7' 86.5(14)
C2' C1 C8' C7' -56.8(15)
C9' C7' C8' C1 62(2)
C6' C7' C8' C1 -55.7(18)
C8' C7' C9' C3' -55(3)
C6' C7' C9' C3' 58(2)
C4' C3' C9' C7' -59(3)
C2' C3' C9' C7' 56(2)
C8' C1 C10' C5' -45.2(15)
C10 C1 C10' C5' 87.3(14)
C2 C1 C10' C5' 11.6(17)
C11 C1 C10' C5' 178.0(11)
C8 C1 C10' C5' -81.2(12)
C2' C1 C10' C5' 60.9(13)
C4' C5' C10' C1 -65.8(18)
C6' C5' C10' C1 54.3(19)
C18 N1 C11 N1' -3.5(19)
C18 N1 C11 C12' 66(27)
C18 N1 C11 C12 -5.3(11)
C18 N1 C11 C1 174.6(4)
C13 N1' C11 N1 5(3)
C13 N1' C11 C12' 2(4)
C13 N1' C11 C12 145(4)
C13 N1' C11 C1 -173.2(11)
O1' C12' C11 N1 49(2)
C18 C12' C11 N1 -110(31)
O1' C12' C11 N1' 160(4)
C18 C12' C11 N1' 2(5)
O1' C12' C11 C12 159(3)
C18 C12' C11 C12 0(4)
O1' C12' C11 C1 -25(6)
C18 C12' C11 C1 176.6(17)
O1 C12 C11 N1 -169.0(10)
C13 C12 C11 N1 7.6(9)
O1 C12 C11 N1' 150(4)
C13 C12 C11 N1' -33(39)
O1 C12 C11 C12' -173(3)
C13 C12 C11 C12' 4(3)
O1 C12 C11 C1 11.0(12)
C13 C12 C11 C1 -172.4(3)
C8' C1 C11 N1 -62.6(10)
C10 C1 C11 N1 119.9(8)
C2 C1 C11 N1 -115.7(8)
C10' C1 C11 N1 74.3(10)
C8 C1 C11 N1 0.9(8)
C2' C1 C11 N1 -175.6(9)
C8' C1 C11 N1' 115(2)
C10 C1 C11 N1' -62.2(19)
C2 C1 C11 N1' 62.2(19)
C10' C1 C11 N1' -108(2)
C8 C1 C11 N1' 178.8(19)
C2' C1 C11 N1' 2(2)
C8' C1 C11 C12' -59(3)
C10 C1 C11 C12' 124(3)
C2 C1 C11 C12' -112(3)
C10' C1 C11 C12' 78(3)
C8 C1 C11 C12' 5(3)
C2' C1 C11 C12' -172(3)
C8' C1 C11 C12 117.4(7)
C10 C1 C11 C12 -60.1(5)
C2 C1 C11 C12 64.3(5)
C10' C1 C11 C12 -105.7(8)
C8 C1 C11 C12 -179.1(5)
C2' C1 C11 C12 4.4(7)
O2' C19' C13 N2 -135(23)
C20 C19' C13 N2 31(15)
O2' C19' C13 C12 78(6)
C20 C19' C13 C12 -116(3)
O2' C19' C13 C14 -42(6)
C20 C19' C13 C14 124(2)
O2' C19' C13 N1' 84(6)
C20 C19' C13 N1' -110(3)
O2' C19' C13 C18 -171(4)
C20 C19' C13 C18 -5(4)
C20 N2 C13 C19' -143(19)
C20 N2 C13 C12 -109.3(8)
C20 N2 C13 C14 126.9(7)
C20 N2 C13 N1' -102.5(11)
C20 N2 C13 C18 2.1(10)
O1 C12 C13 C19' -73.9(14)
C11 C12 C13 C19' 109.3(12)
O1 C12 C13 N2 -78.1(9)
C11 C12 C13 N2 105.1(5)
O1 C12 C13 C14 44.9(10)
C11 C12 C13 C14 -131.9(4)
O1 C12 C13 N1' -172(16)
C11 C12 C13 N1' 11(14)
O1 C12 C13 C18 170.4(7)
C11 C12 C13 C18 -6.4(6)
C11 N1' C13 C19' 110(2)
C11 N1' C13 N2 105(2)
C11 N1' C13 C12 -167(17)
C11 N1' C13 C14 -127.9(19)
C11 N1' C13 C18 -4(3)
C19' C13 C14 C15 -178.7(16)
N2 C13 C14 C15 -170.5(4)
C12 C13 C14 C15 69.7(5)
N1' C13 C14 C15 65.3(12)
C18 C13 C14 C15 -50.8(4)
C13 C14 C15 C16 44.7(4)
C14 C15 C16 C17 6.4(5)
C15 C16 C17 C18 -52.6(4)
O1' C12' C18 N1 -121(32)
C11 C12' C18 N1 31(23)
O1' C12' C18 C17 -29(7)
C11 C12' C18 C17 124(3)
O1' C12' C18 C13 -157(5)
C11 C12' C18 C13 -4(4)
O1' C12' C18 N2' 103(6)
C11 C12' C18 N2' -105(3)
O1' C12' C18 C19 91(7)
C11 C12' C18 C19 -117(3)
C11 N1 C18 C12' -145(27)
C11 N1 C18 C17 125.8(7)
C11 N1 C18 C13 0.9(10)
C11 N1 C18 N2' -99.9(10)
C11 N1 C18 C19 -111.7(8)
C16 C17 C18 C12' -79.3(19)
C16 C17 C18 N1 -73.5(5)
C16 C17 C18 C13 46.4(4)
C16 C17 C18 N2' 165.1(9)
C16 C17 C18 C19 164.6(4)
C19' C13 C18 C12' -100(4)
N2 C13 C18 C12' -105(3)
C12 C13 C18 C12' 7(3)
C14 C13 C18 C12' 132(3)
N1' C13 C18 C12' 5(3)
C19' C13 C18 N1 -104(3)
N2 C13 C18 N1 -108.2(8)
C12 C13 C18 N1 3.7(7)
C14 C13 C18 N1 128.5(6)
N1' C13 C18 N1 1.7(15)
C19' C13 C18 C17 133(2)
N2 C13 C18 C17 128.1(6)
C12 C13 C18 C17 -120.0(4)
C14 C13 C18 C17 4.8(4)
N1' C13 C18 C17 -122.0(14)
C19' C13 C18 N2' 0(3)
N2 C13 C18 N2' -5.1(9)
C12 C13 C18 N2' 106.8(8)
C14 C13 C18 N2' -128.4(8)
N1' C13 C18 N2' 104.8(16)
C19' C13 C18 C19 12(2)
N2 C13 C18 C19 7.0(6)
C12 C13 C18 C19 118.9(5)
C14 C13 C18 C19 -116.3(4)
N1' C13 C18 C19 116.9(14)
C20 N2' C18 C12' 118.6(15)
C20 N2' C18 N1 114.8(12)
C20 N2' C18 C17 -118.7(11)
C20 N2' C18 C13 7.5(14)
C20 N2' C18 C19 -117(4)
O2 C19 C18 C12' -77.7(13)
C20 C19 C18 C12' 103.2(12)
O2 C19 C18 N1 -80.8(8)
C20 C19 C18 N1 100.2(5)
O2 C19 C18 C17 43.0(8)
C20 C19 C18 C17 -136.1(4)
O2 C19 C18 C13 166.6(6)
C20 C19 C18 C13 -12.5(5)
O2 C19 C18 N2' -136(4)
C20 C19 C18 N2' 45(3)
C13 N2 C20 N2' 2.7(13)
C13 N2 C20 C19' 93(11)
C13 N2 C20 C21 172.0(4)
C13 N2 C20 C19 -10.9(10)
C18 N2' C20 N2 -6.9(16)
C18 N2' C20 C19' -12(3)
C18 N2' C20 C21 -175.9(6)
C18 N2' C20 C19 96(5)
O2' C19' C20 N2 85(13)
C13 C19' C20 N2 -81(10)
O2' C19' C20 N2' 177(4)
C13 C19' C20 N2' 10(4)
O2' C19' C20 C21 -19(7)
C13 C19' C20 C21 174.9(15)
O2' C19' C20 C19 163(4)
C13 C19' C20 C19 -3(4)
O2 C19 C20 N2 -164.0(8)
C18 C19 C20 N2 15.0(8)
O2 C19 C20 N2' 114(5)
C18 C19 C20 N2' -67(4)
O2 C19 C20 C19' -169(3)
C18 C19 C20 C19' 10(3)
O2 C19 C20 C21 13.1(9)
C18 C19 C20 C21 -167.8(3)
N2 C20 C21 C22' 65.2(9)
N2' C20 C21 C22' -127.2(11)
C19' C20 C21 C22' 71(3)
C19 C20 C21 C22' -111.6(6)
N2 C20 C21 C28 -119.3(7)
N2' C20 C21 C28 48.3(11)
C19' C20 C21 C28 -114(3)
C19 C20 C21 C28 63.9(5)
N2 C20 C21 C22 119.8(7)
N2' C20 C21 C22 -72.5(11)
C19' C20 C21 C22 125(3)
C19 C20 C21 C22 -57.0(5)
N2 C20 C21 C26 0.2(8)
N2' C20 C21 C26 167.8(10)
C19' C20 C21 C26 6(3)
C19 C20 C21 C26 -176.6(4)
N2 C20 C21 C26' -59.6(9)
N2' C20 C21 C26' 108.0(11)
C19' C20 C21 C26' -54(3)
C19 C20 C21 C26' 123.6(6)
N2 C20 C21 C28' -175.3(8)
N2' C20 C21 C28' -7.7(12)
C19' C20 C21 C28' -170(3)
C19 C20 C21 C28' 7.9(7)
C22' C21 C22 C23 -83.0(7)
C20 C21 C22 C23 178.0(4)
C28 C21 C22 C23 58.5(4)
C26 C21 C22 C23 -60.9(4)
C26' C21 C22 C23 -2.8(8)
C28' C21 C22 C23 75.8(6)
C21 C22 C23 C30 -58.4(7)
C21 C22 C23 C24 61.1(6)
C30 C23 C24 C25 59.4(7)
C22 C23 C24 C25 -60.2(7)
C23 C24 C25 C26 59.5(7)
C23 C24 C25 C27 -58.6(7)
C24 C25 C26 C21 -60.3(6)
C27 C25 C26 C21 57.1(6)
C22' C21 C26 C25 80.7(6)
C20 C21 C26 C25 -176.8(4)
C28 C21 C26 C25 -58.5(5)
C22 C21 C26 C25 61.2(4)
C26' C21 C26 C25 -74.8(6)
C28' C21 C26 C25 -3.2(9)
C24 C25 C27 C29 59.9(7)
C26 C25 C27 C29 -58.2(7)
C22' C21 C28 C29 -8.3(9)
C20 C21 C28 C29 178.5(3)
C22 C21 C28 C29 -59.6(4)
C26 C21 C28 C29 58.7(4)
C26' C21 C28 C29 74.9(6)
C28' C21 C28 C29 -78.4(6)
C25 C27 C29 C28 59.1(7)
C25 C27 C29 C30 -59.8(7)
C21 C28 C29 C27 -59.5(6)
C21 C28 C29 C30 59.3(5)
C24 C23 C30 C29 -59.6(6)
C22 C23 C30 C29 60.1(7)
C27 C29 C30 C23 59.8(7)
C28 C29 C30 C23 -60.2(6)
C20 C21 C22' C23' -178.7(9)
C28 C21 C22' C23' 8.2(15)
C22 C21 C22' C23' 79.4(10)
C26 C21 C22' C23' -76.4(10)
C26' C21 C22' C23' -54.7(12)
C28' C21 C22' C23' 60.1(12)
C21 C22' C23' C24' 56.2(17)
C21 C22' C23' C30' -62.3(17)
C30' C23' C24' C25' 59(2)
C22' C23' C24' C25' -58(2)
C23' C24' C25' C26' 57(3)
C23' C24' C25' C27' -55(2)
C24' C25' C26' C21 -50(2)
C27' C25' C26' C21 64.1(17)
C22' C21 C26' C25' 51.2(13)
C20 C21 C26' C25' 174.9(11)
C28 C21 C26' C25' -87.3(12)
C22 C21 C26' C25' -4.3(15)
C26 C21 C26' C25' 74.2(11)
C28' C21 C26' C25' -65.6(13)
C24' C25' C27' C29' 54(2)
C26' C25' C27' C29' -62(2)
C22' C21 C28' C29' -58.1(15)
C20 C21 C28' C29' -178.9(13)
C28 C21 C28' C29' 84.2(14)
C22 C21 C28' C29' -75.2(13)
C26 C21 C28' C29' 7.5(17)
C26' C21 C28' C29' 61.6(14)
C25' C27' C29' C28' 58(2)
C25' C27' C29' C30' -55(2)
C21 C28' C29' C27' -59(2)
C21 C28' C29' C30' 55(2)
C24' C23' C30' C29' -58(2)
C22' C23' C30' C29' 60(2)
C27' C29' C30' C23' 57(2)
C28' C29' C30' C23' -57(2)
